data_7161123
loop_
_publ_author_name
'Liu, Xinya'
'Tran, Christine'
'Provot, Olivier'
'Retailleau, Pascal'
'Hamze, Abdallah'

_publ_section_title
;
 Mild PIFA-mediated synthesis of benzo[4,5]thiazolo[3,2-<i>a</i>]indoles
 <i>via</i> oxidative cyclization.
;
_journal_issue 19
_journal_name_full 'Organic &amp; biomolecular chemistry'
_journal_page_first 4062
_journal_page_last 4068
_journal_paper_doi 10.1039/d6ob00393a
_journal_volume 24
_journal_year 2026
_chemical_formula_moiety '2(C26 H23 N O3 S), C H Cl3 '
_chemical_formula_sum 'C53 H47 Cl3 N2 O6 S2'
_chemical_formula_weight 978.40
_chemical_name_systematic
;
'11-methyl-7-(1-(3,4,5-trimethoxyphenyl)vinyl)benzo[4,5]thiazolo[3,2-a]indole'
;
_space_group_crystal_system monoclinic
_space_group_IT_number 14
_space_group_name_Hall '-P 2ybc'
_space_group_name_H-M_alt 'P 1 21/c 1'
_atom_sites_solution_hydrogens mixed
_atom_sites_solution_primary other
_atom_sites_solution_secondary difmap
_audit_creation_method SHELXL-2019/3
_audit_update_record
;
2025-06-23 deposited with the CCDC.	2026-04-24 downloaded from the CCDC.
;
_cell_angle_alpha 90
_cell_angle_beta 105.122(4)
_cell_angle_gamma 90
_cell_formula_units_Z 4
_cell_length_a 32.1651(13)
_cell_length_b 7.2605(3)
_cell_length_c 21.6128(9)
_cell_measurement_reflns_used 14179
_cell_measurement_temperature 293(2)
_cell_measurement_theta_max 28.6320
_cell_measurement_theta_min 3.6910
_cell_volume 4872.6(4)
_computing_cell_refinement 'CrysAlisPro 1.171.43.141a (Rigaku OD, 2024)'
_computing_data_collection 'CrysAlisPro system (CCD 43.141a 64-bit )'
_computing_data_reduction 'CrysAlisPro 1.171.43.141a (Rigaku OD, 2024)'
_computing_structure_refinement 'SHELXL-2019/2 (Sheldrick, 2019)'
_computing_structure_solution 'SHELXT 2018/2 (Sheldrick, 2018)'
_diffrn_ambient_temperature 293(2)
_diffrn_detector 'Hybrid Pixel Array Detector'
_diffrn_detector_area_resol_mean 5.8140
_diffrn_measured_fraction_theta_full 0.994
_diffrn_measured_fraction_theta_max 0.992
_diffrn_measurement_device 'four-circle diffractometer'
_diffrn_measurement_device_type 'XtaLAB AFC12 (RINC): Kappa single'
_diffrn_radiation_monochromator mirror
_diffrn_radiation_type MoK\a
_diffrn_radiation_wavelength 0.71073
_diffrn_reflns_av_R_equivalents 0.0440
_diffrn_reflns_av_unetI/netI 0.0352
_diffrn_reflns_Laue_measured_fraction_full 0.994
_diffrn_reflns_Laue_measured_fraction_max 0.992
_diffrn_reflns_limit_h_max 40
_diffrn_reflns_limit_h_min -40
_diffrn_reflns_limit_k_max 8
_diffrn_reflns_limit_k_min -9
_diffrn_reflns_limit_l_max 27
_diffrn_reflns_limit_l_min -27
_diffrn_reflns_number 53071
_diffrn_reflns_point_group_measured_fraction_full 0.994
_diffrn_reflns_point_group_measured_fraction_max 0.992
_diffrn_reflns_theta_full 25.242
_diffrn_reflns_theta_max 26.370
_diffrn_reflns_theta_min 2.621
_exptl_absorpt_coefficient_mu 0.326
_exptl_absorpt_correction_T_max 1.000
_exptl_absorpt_correction_T_min 0.424
_exptl_absorpt_correction_type gaussian
_exptl_absorpt_process_details
;
CrysAlisPro 1.171.43.141a (Rigaku Oxford Diffraction, 2024)
Numerical absorption correction based on gaussian integration over
a multifaceted crystal model
Empirical absorption correction using spherical harmonics,
implemented in SCALE3 ABSPACK scaling algorithm.
;
_exptl_crystal_colour colourless
_exptl_crystal_density_diffrn 1.334
_exptl_crystal_description 'rectangular plate'
_exptl_crystal_F_000 2040
_exptl_crystal_recrystallization_method 'Re-crystallisation from solvent: chloroform'
_exptl_crystal_size_max 0.290
_exptl_crystal_size_mid 0.130
_exptl_crystal_size_min 0.050
_refine_diff_density_max 0.300
_refine_diff_density_min -0.352
_refine_diff_density_rms 0.040
_refine_ls_extinction_method none
_refine_ls_goodness_of_fit_ref 1.025
_refine_ls_hydrogen_treatment mixed
_refine_ls_matrix_type full
_refine_ls_number_parameters 656
_refine_ls_number_reflns 9856
_refine_ls_number_restraints 6
_refine_ls_restrained_S_all 1.027
_refine_ls_R_factor_all 0.0717
_refine_ls_R_factor_gt 0.0492
_refine_ls_shift/su_max 0.002
_refine_ls_shift/su_mean 0.000
_refine_ls_structure_factor_coef Fsqd
_refine_ls_weighting_details 'w=1/[\s^2^(Fo^2^)+(0.0688P)^2^+1.3956P] where P=(Fo^2^+2Fc^2^)/3'
_refine_ls_weighting_scheme calc
_refine_ls_wR_factor_gt 0.1281
_refine_ls_wR_factor_ref 0.1403
_reflns_Friedel_coverage 0.000
_reflns_number_gt 7147
_reflns_number_total 9862
_reflns_threshold_expression 'I > 2\s(I)'
_cod_data_source_file d6ob00393a2.cif
_cod_data_source_block cmpd_5a_XYL-810
_cod_depositor_comments 'Adding full bibliography for 7161121--7161123.cif.'
_cod_original_sg_symbol_H-M 'P 21/c'
_cod_database_code 7161123
_shelx_space_group_comment
;
The symmetry employed for this shelxl refinement is uniquely defined
by the following loop, which should always be used as a source of
symmetry information in preference to the above space-group names.
They are only intended as comments.
;
_shelx_estimated_absorpt_t_min 0.911
_shelx_estimated_absorpt_t_max 0.984

loop_
_space_group_symop_operation_xyz
'x, y, z'
'-x, y+1/2, -z+1/2'
'-x, -y, -z'
'x, -y-1/2, z-1/2'

loop_
_atom_site_label
_atom_site_type_symbol
_atom_site_fract_x
_atom_site_fract_y
_atom_site_fract_z
_atom_site_U_iso_or_equiv
_atom_site_adp_type
_atom_site_occupancy
_atom_site_site_symmetry_order
_atom_site_calc_flag
_atom_site_refinement_flags_posn
_atom_site_refinement_flags_adp
_atom_site_refinement_flags_occupancy
_atom_site_disorder_assembly
_atom_site_disorder_group
S1 S 0.71813(2) 0.55203(8) 0.54735(3) 0.05719(16) Uani 1 1 d . . . . .
S1B S 0.69992(2) 0.44962(8) 0.98100(3) 0.05888(17) Uani 1 1 d . . . . .
Cl1 Cl 0.4759(2) 0.5475(15) 0.3460(3) 0.1240(19) Uani 0.508(12) 1 d D . P A 1
Cl2 Cl 0.55052(14) 0.484(2) 0.3092(3) 0.232(4) Uani 0.508(12) 1 d D . P A 1
O2 O 0.97416(5) 0.9148(2) 0.90876(7) 0.0568(4) Uani 1 1 d . . . . .
O1 O 0.91746(5) 1.09229(19) 0.81489(7) 0.0593(4) Uani 1 1 d . . . . .
O3B O 0.57927(5) 0.3889(2) 0.48748(7) 0.0615(4) Uani 1 1 d . . . . .
O2B O 0.56484(5) 0.7415(2) 0.50619(7) 0.0700(4) Uani 1 1 d . . . . .
O3 O 1.00057(6) 0.5738(2) 0.89163(8) 0.0746(5) Uani 1 1 d . . . . .
Cl3 Cl 0.5323(4) 0.8566(15) 0.3399(3) 0.212(4) Uani 0.508(12) 1 d D . P A 1
O1B O 0.60112(6) 0.9083(2) 0.61930(8) 0.0758(5) Uani 1 1 d . . . . .
N1 N 0.77693(5) 0.5828(2) 0.48534(8) 0.0454(4) Uani 1 1 d . . . . .
N1B N 0.76425(5) 0.4027(2) 0.93034(8) 0.0484(4) Uani 1 1 d . . . . .
C5 C 0.86153(6) 0.5699(2) 0.64099(9) 0.0416(4) Uani 1 1 d . . . . .
C18B C 0.65045(6) 0.4480(3) 0.65011(9) 0.0457(4) Uani 1 1 d . . . . .
C3 C 0.80045(6) 0.5736(2) 0.54940(9) 0.0403(4) Uani 1 1 d . . . . .
C2 C 0.77283(6) 0.5577(3) 0.58992(9) 0.0436(4) Uani 1 1 d . . . . .
C23B C 0.62991(6) 0.3631(3) 0.59254(9) 0.0468(4) Uani 1 1 d . . . . .
H H 0.635384 0.239908 0.585922 0.056 Uiso 1 1 calc R U . . .
C7 C 0.78928(6) 0.5531(3) 0.65539(9) 0.0466(5) Uani 1 1 d . . . . .
HA H 0.771011 0.544642 0.682281 0.056 Uiso 1 1 calc R U . . .
C6 C 0.83338(6) 0.5612(3) 0.68055(9) 0.0453(4) Uani 1 1 d . . . . .
HB H 0.844620 0.560818 0.724798 0.054 Uiso 1 1 calc R U . . .
C4 C 0.84432(6) 0.5781(2) 0.57464(9) 0.0426(4) Uani 1 1 d . . . . .
HC H 0.862504 0.586490 0.547631 0.051 Uiso 1 1 calc R U . . .
C16B C 0.68384(6) 0.3466(3) 0.69920(9) 0.0475(5) Uani 1 1 d . . . . .
C20 C 0.92869(6) 0.9183(3) 0.80116(10) 0.0454(4) Uani 1 1 d . . . . .
C22B C 0.60136(6) 0.4615(3) 0.54510(9) 0.0476(5) Uani 1 1 d . . . . .
C16 C 0.90893(6) 0.5631(3) 0.66920(10) 0.0465(5) Uani 1 1 d . . . . .
C5B C 0.68636(6) 0.3789(3) 0.76837(9) 0.0458(4) Uani 1 1 d . . . . .
C3B C 0.72794(6) 0.3994(2) 0.87805(9) 0.0444(4) Uani 1 1 d . . . . .
C21 C 0.95797(6) 0.8281(3) 0.85094(9) 0.0472(5) Uani 1 1 d . . . . .
C18 C 0.92641(6) 0.6547(3) 0.73269(9) 0.0460(4) Uani 1 1 d . . . . .
C8 C 0.78557(7) 0.6057(3) 0.42598(9) 0.0471(5) Uani 1 1 d . . . . .
C19 C 0.91259(6) 0.8311(3) 0.74284(9) 0.0463(5) Uani 1 1 d . . . . .
HD H 0.892427 0.890752 0.710289 0.056 Uiso 1 1 calc R U . . .
C2B C 0.69022(7) 0.4238(3) 0.89755(9) 0.0482(5) Uani 1 1 d . . . . .
C4B C 0.72622(6) 0.3775(3) 0.81361(9) 0.0459(4) Uani 1 1 d . . . . .
HE H 0.751414 0.361936 0.800724 0.055 Uiso 1 1 calc R U . . .
C8B C 0.80864(7) 0.3907(3) 0.94105(10) 0.0505(5) Uani 1 1 d . . . . .
C19B C 0.64105(7) 0.6305(3) 0.66017(10) 0.0522(5) Uani 1 1 d . . . . .
HF H 0.654275 0.687460 0.698842 0.063 Uiso 1 1 calc R U . . .
C21B C 0.59263(7) 0.6449(3) 0.55473(10) 0.0525(5) Uani 1 1 d . . . . .
C1 C 0.73252(6) 0.5703(3) 0.47544(10) 0.0495(5) Uani 1 1 d . . . . .
C10B C 0.79172(7) 0.4346(3) 1.03816(10) 0.0534(5) Uani 1 1 d . . . . .
C6B C 0.64916(7) 0.4052(3) 0.78887(10) 0.0524(5) Uani 1 1 d . . . . .
HG H 0.622626 0.408056 0.758638 0.063 Uiso 1 1 calc R U . . .
C1B C 0.75501(7) 0.4296(3) 0.98973(10) 0.0500(5) Uani 1 1 d . . . . .
C20B C 0.61211(7) 0.7280(3) 0.61295(10) 0.0538(5) Uani 1 1 d . . . . .
C9B C 0.82614(7) 0.4111(3) 1.00812(10) 0.0538(5) Uani 1 1 d . . . . .
C9 C 0.74527(7) 0.6036(3) 0.37990(10) 0.0532(5) Uani 1 1 d . . . . .
C22 C 0.97168(6) 0.6519(3) 0.84050(10) 0.0533(5) Uani 1 1 d . . . . .
C7B C 0.65062(7) 0.4270(3) 0.85282(10) 0.0542(5) Uani 1 1 d . . . . .
HH H 0.625430 0.443539 0.865640 0.065 Uiso 1 1 calc R U . . .
C17B C 0.71028(8) 0.2305(4) 0.68167(12) 0.0622(6) Uani 1 1 d . . . . .
C10 C 0.71190(7) 0.5813(3) 0.41188(11) 0.0555(5) Uani 1 1 d . . . . .
C23 C 0.95620(6) 0.5668(3) 0.78147(11) 0.0544(5) Uani 1 1 d . . . . .
HI H 0.965941 0.449852 0.774696 0.065 Uiso 1 1 calc R U . . .
C15 C 0.82400(8) 0.6306(3) 0.40978(10) 0.0596(6) Uani 1 1 d . . . . .
HJ H 0.850139 0.633705 0.440911 0.072 Uiso 1 1 calc R U . . .
C24 C 0.88503(8) 1.1827(3) 0.76720(11) 0.0663(6) Uani 1 1 d . . . . .
HK H 0.894479 1.195454 0.728799 0.099 Uiso 1 1 calc R U . . .
HL H 0.879685 1.302415 0.782371 0.099 Uiso 1 1 calc R U . . .
HM H 0.859010 1.111362 0.758230 0.099 Uiso 1 1 calc R U . . .
C15B C 0.83429(7) 0.3660(3) 0.89951(12) 0.0643(6) Uani 1 1 d . . . . .
HN H 0.822403 0.353507 0.855626 0.077 Uiso 1 1 calc R U . . .
C12B C 0.87082(8) 0.4056(3) 1.03220(12) 0.0664(6) Uani 1 1 d . . . . .
HO H 0.883214 0.418931 1.075923 0.080 Uiso 1 1 calc R U . . .
C11B C 0.79588(9) 0.4566(3) 1.10829(10) 0.0669(6) Uani 1 1 d . . . . .
HP H 0.768580 0.492209 1.114774 0.100 Uiso 1 1 calc R U . . .
HQ H 0.816905 0.549818 1.125392 0.100 Uiso 1 1 calc R U . . .
HR H 0.804822 0.341913 1.129752 0.100 Uiso 1 1 calc R U . . .
C17 C 0.93473(8) 0.4778(4) 0.64003(13) 0.0629(6) Uani 1 1 d . . . . .
C12 C 0.74498(9) 0.6241(3) 0.31514(11) 0.0676(7) Uani 1 1 d . . . . .
HS H 0.719112 0.622558 0.283428 0.081 Uiso 1 1 calc R U . . .
C14 C 0.82207(10) 0.6505(4) 0.34545(12) 0.0726(7) Uani 1 1 d . . . . .
HT H 0.847391 0.667120 0.332977 0.087 Uiso 1 1 calc R U . . .
C13B C 0.89618(8) 0.3806(4) 0.99128(14) 0.0771(7) Uani 1 1 d . . . . .
HU H 0.925941 0.376725 1.007494 0.093 Uiso 1 1 calc R U . . .
C13 C 0.78300(11) 0.6462(4) 0.29926(12) 0.0772(8) Uani 1 1 d . . . . .
HV H 0.782724 0.658730 0.256332 0.093 Uiso 1 1 calc R U . . .
C14B C 0.87835(8) 0.3606(4) 0.92570(13) 0.0766(7) Uani 1 1 d . . . . .
HW H 0.896434 0.343339 0.898914 0.092 Uiso 1 1 calc R U . . .
C26B C 0.58498(9) 0.1978(4) 0.47753(12) 0.0798(8) Uani 1 1 d . . . . .
HX H 0.565765 0.160374 0.437620 0.120 Uiso 1 1 calc R U . . .
HY H 0.578830 0.128467 0.511931 0.120 Uiso 1 1 calc R U . . .
HZ H 0.614179 0.175580 0.476344 0.120 Uiso 1 1 calc R U . . .
C11 C 0.66423(8) 0.5738(4) 0.38246(14) 0.0779(8) Uani 1 1 d . . . . .
H1 H 0.649521 0.567078 0.415752 0.117 Uiso 1 1 calc R U . . .
H2 H 0.657406 0.466900 0.355565 0.117 Uiso 1 1 calc R U . . .
H3 H 0.655259 0.682495 0.357235 0.117 Uiso 1 1 calc R U . . .
C26 C 1.01389(10) 0.3897(4) 0.88386(15) 0.0954(10) Uani 1 1 d . . . . .
H4 H 1.025631 0.383728 0.847381 0.143 Uiso 1 1 calc R U . . .
H5 H 0.989553 0.308600 0.877391 0.143 Uiso 1 1 calc R U . . .
H6 H 1.035430 0.352853 0.921580 0.143 Uiso 1 1 calc R U . . .
C25 C 0.94867(10) 0.8958(5) 0.95236(13) 0.0980(10) Uani 1 1 d . . . . .
H7 H 0.921531 0.956346 0.935595 0.147 Uiso 1 1 calc R U . . .
H8 H 0.963252 0.950579 0.992592 0.147 Uiso 1 1 calc R U . . .
H9 H 0.943842 0.767439 0.958626 0.147 Uiso 1 1 calc R U . . .
C24B C 0.60543(11) 0.9746(4) 0.68178(14) 0.0866(8) Uani 1 1 d . . . . .
H10 H 0.591859 1.092968 0.679787 0.130 Uiso 1 1 calc R U . . .
H11 H 0.635429 0.985781 0.703496 0.130 Uiso 1 1 calc R U . . .
H12 H 0.591953 0.890186 0.704737 0.130 Uiso 1 1 calc R U . . .
C25B C 0.52315(9) 0.7648(4) 0.51543(16) 0.0936(9) Uani 1 1 d . . . . .
H13 H 0.505084 0.826914 0.479019 0.140 Uiso 1 1 calc R U . . .
H14 H 0.525055 0.836940 0.553305 0.140 Uiso 1 1 calc R U . . .
H15 H 0.511058 0.646483 0.520243 0.140 Uiso 1 1 calc R U . . .
C27B C 0.5285(3) 0.6151(16) 0.3555(3) 0.091(4) Uani 0.508(12) 1 d D . P A 1
H27B H 0.544170 0.592471 0.400189 0.109 Uiso 0.508(12) 1 calc R U P A 1
Cl3A Cl 0.54462(19) 0.7807(9) 0.3211(4) 0.154(2) Uani 0.492(12) 1 d D . P A 2
C27C C 0.5290(4) 0.5724(17) 0.3523(7) 0.142(7) Uani 0.492(12) 1 d D . P A 2
H27C H 0.543780 0.567597 0.398016 0.170 Uiso 0.492(12) 1 calc R U P A 2
Cl2A Cl 0.54893(17) 0.4000(6) 0.3157(2) 0.1288(14) Uani 0.492(12) 1 d D . P A 2
Cl1A Cl 0.4745(2) 0.5876(16) 0.3457(4) 0.147(3) Uani 0.492(12) 1 d D . P A 2
H16 H 0.7317(8) 0.166(3) 0.7121(12) 0.063(6) Uiso 1 1 d . . . . .
H17 H 0.7084(7) 0.211(3) 0.6383(11) 0.059(6) Uiso 1 1 d . . . . .
H18 H 0.9255(8) 0.416(3) 0.6011(12) 0.064(7) Uiso 1 1 d . . . . .
H19 H 0.9629(9) 0.477(3) 0.6602(12) 0.069(7) Uiso 1 1 d . . . . .

loop_
_atom_site_aniso_label
_atom_site_aniso_U_11
_atom_site_aniso_U_22
_atom_site_aniso_U_33
_atom_site_aniso_U_23
_atom_site_aniso_U_13
_atom_site_aniso_U_12
S1 0.0405(3) 0.0733(4) 0.0549(3) -0.0026(3) 0.0074(2) -0.0056(2)
S1B 0.0638(3) 0.0712(4) 0.0395(3) 0.0016(2) 0.0096(2) -0.0074(3)
Cl1 0.087(3) 0.190(5) 0.099(3) -0.001(3) 0.032(2) -0.018(2)
Cl2 0.096(2) 0.492(12) 0.120(3) -0.048(5) 0.047(2) -0.003(4)
O2 0.0527(8) 0.0664(9) 0.0438(8) -0.0076(7) -0.0010(7) -0.0112(7)
O1 0.0694(10) 0.0473(8) 0.0515(9) -0.0060(6) -0.0018(7) 0.0060(7)
O3B 0.0616(9) 0.0702(10) 0.0411(8) -0.0049(7) -0.0072(7) 0.0006(7)
O2B 0.0725(11) 0.0716(11) 0.0529(9) 0.0153(8) -0.0066(8) 0.0118(8)
O3 0.0720(11) 0.0633(10) 0.0635(11) 0.0006(8) -0.0270(8) 0.0099(8)
Cl3 0.259(8) 0.212(6) 0.111(3) 0.046(3) -0.044(4) -0.129(5)
O1B 0.1086(14) 0.0505(9) 0.0582(10) 0.0029(7) 0.0040(9) 0.0125(9)
N1 0.0423(9) 0.0517(9) 0.0377(9) -0.0036(7) 0.0025(7) 0.0014(7)
N1B 0.0513(10) 0.0499(9) 0.0371(9) 0.0008(7) -0.0009(7) -0.0040(7)
C5 0.0442(10) 0.0379(10) 0.0385(10) -0.0035(8) 0.0032(8) -0.0005(8)
C18B 0.0452(10) 0.0542(12) 0.0352(10) 0.0050(9) 0.0059(8) -0.0031(9)
C3 0.0435(10) 0.0387(10) 0.0356(10) -0.0040(8) 0.0046(8) -0.0004(8)
C2 0.0401(10) 0.0431(10) 0.0453(11) -0.0030(8) 0.0067(8) -0.0028(8)
C23B 0.0468(10) 0.0512(11) 0.0393(11) 0.0010(9) 0.0060(9) -0.0003(9)
C7 0.0517(11) 0.0478(11) 0.0415(11) -0.0014(8) 0.0146(9) -0.0057(9)
C6 0.0530(11) 0.0450(11) 0.0341(10) 0.0000(8) 0.0047(8) -0.0021(9)
C4 0.0437(10) 0.0449(10) 0.0377(10) -0.0029(8) 0.0084(8) 0.0011(8)
C16B 0.0488(11) 0.0535(12) 0.0361(10) 0.0034(9) 0.0035(8) -0.0050(9)
C20 0.0456(10) 0.0422(11) 0.0447(11) 0.0002(8) 0.0052(9) -0.0031(8)
C22B 0.0439(10) 0.0591(12) 0.0362(10) 0.0008(9) 0.0038(8) -0.0026(9)
C16 0.0433(10) 0.0448(11) 0.0457(11) -0.0021(9) 0.0015(9) 0.0024(8)
C5B 0.0497(11) 0.0467(11) 0.0362(10) 0.0045(8) 0.0025(8) -0.0029(9)
C3B 0.0493(11) 0.0392(10) 0.0378(10) 0.0036(8) -0.0010(8) -0.0047(8)
C21 0.0405(10) 0.0514(12) 0.0428(11) -0.0019(9) -0.0014(8) -0.0097(9)
C18 0.0402(10) 0.0478(11) 0.0444(11) -0.0005(9) 0.0010(8) -0.0013(8)
C8 0.0608(12) 0.0406(10) 0.0366(10) -0.0034(8) 0.0068(9) 0.0050(9)
C19 0.0449(10) 0.0472(11) 0.0402(11) 0.0038(9) -0.0006(8) 0.0011(9)
C2B 0.0548(12) 0.0479(11) 0.0385(11) 0.0044(8) 0.0060(9) -0.0039(9)
C4B 0.0465(11) 0.0474(11) 0.0403(11) 0.0033(8) 0.0051(8) -0.0020(9)
C8B 0.0525(12) 0.0448(11) 0.0453(12) -0.0002(9) -0.0031(9) -0.0033(9)
C19B 0.0598(12) 0.0545(12) 0.0366(11) 0.0006(9) 0.0024(9) -0.0056(10)
C21B 0.0515(12) 0.0581(13) 0.0428(12) 0.0124(10) 0.0035(9) 0.0026(10)
C1 0.0434(10) 0.0486(11) 0.0506(12) -0.0059(9) 0.0018(9) -0.0005(9)
C10B 0.0680(14) 0.0435(11) 0.0400(11) 0.0033(9) -0.0014(10) -0.0115(9)
C6B 0.0448(11) 0.0645(13) 0.0417(11) 0.0054(9) 0.0003(9) -0.0022(9)
C1B 0.0603(12) 0.0457(11) 0.0391(11) 0.0030(8) 0.0040(9) -0.0082(9)
C20B 0.0645(13) 0.0473(12) 0.0467(12) 0.0047(9) 0.0095(10) -0.0009(10)
C9B 0.0603(13) 0.0416(11) 0.0471(12) 0.0024(9) -0.0079(10) -0.0069(9)
C9 0.0682(14) 0.0392(11) 0.0437(12) -0.0033(9) -0.0008(10) 0.0038(9)
C22 0.0432(11) 0.0551(12) 0.0495(12) 0.0031(10) -0.0097(9) -0.0024(9)
C7B 0.0500(11) 0.0660(14) 0.0450(12) 0.0062(10) 0.0098(9) 0.0001(10)
C17B 0.0616(14) 0.0783(16) 0.0421(13) 0.0056(12) 0.0054(11) 0.0147(12)
C10 0.0540(12) 0.0494(12) 0.0509(13) -0.0058(9) -0.0079(10) 0.0034(9)
C23 0.0446(11) 0.0487(12) 0.0591(13) -0.0033(10) -0.0059(10) 0.0040(9)
C15 0.0676(14) 0.0653(14) 0.0463(13) -0.0003(10) 0.0154(11) 0.0042(11)
C24 0.0825(16) 0.0513(13) 0.0564(14) 0.0064(11) 0.0027(12) 0.0135(12)
C15B 0.0579(13) 0.0759(16) 0.0506(13) -0.0091(11) -0.0012(11) 0.0007(12)
C12B 0.0674(15) 0.0621(14) 0.0536(14) -0.0026(11) -0.0129(12) -0.0038(11)
C11B 0.0850(17) 0.0658(15) 0.0408(12) 0.0030(10) 0.0002(11) -0.0172(12)
C17 0.0464(13) 0.0746(16) 0.0609(15) -0.0145(13) 0.0020(11) 0.0084(11)
C12 0.0956(19) 0.0551(13) 0.0401(12) -0.0009(10) -0.0039(12) 0.0065(13)
C14 0.0948(19) 0.0749(16) 0.0545(15) 0.0019(12) 0.0312(14) 0.0032(14)
C13B 0.0549(14) 0.0870(18) 0.0744(18) -0.0119(14) -0.0102(13) 0.0004(13)
C13 0.121(2) 0.0655(16) 0.0430(14) 0.0038(11) 0.0173(15) 0.0032(15)
C14B 0.0562(14) 0.0956(19) 0.0699(17) -0.0155(14) 0.0019(12) 0.0045(13)
C26B 0.0773(17) 0.0882(19) 0.0598(16) -0.0254(14) -0.0073(13) 0.0140(14)
C11 0.0624(15) 0.0740(17) 0.0772(18) -0.0036(13) -0.0176(13) -0.0015(12)
C26 0.094(2) 0.0695(17) 0.090(2) 0.0067(15) -0.0355(17) 0.0165(15)
C25 0.096(2) 0.145(3) 0.0516(16) -0.0138(17) 0.0171(15) -0.041(2)
C24B 0.126(3) 0.0606(16) 0.0750(19) -0.0057(13) 0.0302(17) 0.0094(16)
C25B 0.0712(18) 0.095(2) 0.100(2) 0.0073(17) -0.0051(16) 0.0248(15)
C27B 0.075(6) 0.156(8) 0.026(3) 0.007(4) -0.013(3) -0.048(6)
Cl3A 0.152(3) 0.139(3) 0.168(5) 0.059(3) 0.037(3) -0.010(2)
C27C 0.097(9) 0.192(13) 0.136(12) 0.090(10) 0.031(8) 0.050(8)
Cl2A 0.154(3) 0.144(3) 0.0716(17) -0.0036(13) 0.0002(17) 0.0202(17)
Cl1A 0.070(2) 0.193(5) 0.164(5) 0.066(4) 0.005(2) 0.004(2)

loop_
_atom_type_symbol
_atom_type_description
_atom_type_scat_dispersion_real
_atom_type_scat_dispersion_imag
_atom_type_scat_source
C C 0.0033 0.0016 'International Tables Vol C Tables 4.2.6.8 and 6.1.1.4'
H H 0.0000 0.0000 'International Tables Vol C Tables 4.2.6.8 and 6.1.1.4'
Cl Cl 0.1484 0.1585 'International Tables Vol C Tables 4.2.6.8 and 6.1.1.4'
N N 0.0061 0.0033 'International Tables Vol C Tables 4.2.6.8 and 6.1.1.4'
O O 0.0106 0.0060 'International Tables Vol C Tables 4.2.6.8 and 6.1.1.4'
S S 0.1246 0.1234 'International Tables Vol C Tables 4.2.6.8 and 6.1.1.4'

loop_
_exptl_crystal_face_index_h
_exptl_crystal_face_index_k
_exptl_crystal_face_index_l
_exptl_crystal_face_perp_dist
3 0 -4 0.0684
-3 0 4 0.0519
-2 -3 1 0.1185
4 5 -3 0.1120
1 -1 -2 0.1300
-1 0 0 0.0283
1 0 0 0.0243
0 0 -3 0.0949

loop_
_geom_angle_atom_site_label_1
_geom_angle_atom_site_label_2
_geom_angle_atom_site_label_3
_geom_angle
_geom_angle_site_symmetry_1
_geom_angle_site_symmetry_3
_geom_angle_publ_flag
C1 S1 C2 90.14(9) . . ?
C1B S1B C2B 90.31(10) . . ?
C21 O2 C25 114.52(17) . . ?
C20 O1 C24 117.04(16) . . ?
C22B O3B C26B 117.16(17) . . ?
C21B O2B C25B 113.77(19) . . ?
C22 O3 C26 117.06(18) . . ?
C20B O1B C24B 117.31(19) . . ?
C1 N1 C8 108.07(16) . . ?
C1 N1 C3 114.74(16) . . ?
C8 N1 C3 137.18(17) . . ?
C8B N1B C3B 137.73(18) . . ?
C8B N1B C1B 108.05(16) . . ?
C3B N1B C1B 114.20(17) . . ?
C4 C5 C6 118.85(17) . . ?
C4 C5 C16 120.76(17) . . ?
C6 C5 C16 120.34(17) . . ?
C19B C18B C23B 119.38(18) . . ?
C19B C18B C16B 120.34(18) . . ?
C23B C18B C16B 120.22(18) . . ?
C4 C3 N1 128.87(17) . . ?
C4 C3 C2 120.34(17) . . ?
N1 C3 C2 110.79(16) . . ?
C7 C2 C3 120.46(18) . . ?
C7 C2 S1 126.91(15) . . ?
C3 C2 S1 112.61(14) . . ?
C22B C23B C18B 120.18(19) . . ?
C22B C23B H 119.9 . . ?
C18B C23B H 119.9 . . ?
C2 C7 C6 118.92(18) . . ?
C2 C7 HA 120.5 . . ?
C6 C7 HA 120.5 . . ?
C7 C6 C5 121.53(18) . . ?
C7 C6 HB 119.2 . . ?
C5 C6 HB 119.2 . . ?
C3 C4 C5 119.83(17) . . ?
C3 C4 HC 120.1 . . ?
C5 C4 HC 120.1 . . ?
C17B C16B C18B 120.58(19) . . ?
C17B C16B C5B 121.07(19) . . ?
C18B C16B C5B 118.35(18) . . ?
O1 C20 C19 124.23(17) . . ?
O1 C20 C21 115.44(17) . . ?
C19 C20 C21 120.33(18) . . ?
O3B C22B C23B 124.20(19) . . ?
O3B C22B C21B 115.40(17) . . ?
C23B C22B C21B 120.38(18) . . ?
C17 C16 C5 121.6(2) . . ?
C17 C16 C18 120.93(19) . . ?
C5 C16 C18 117.44(16) . . ?
C6B C5B C4B 119.11(18) . . ?
C6B C5B C16B 120.86(17) . . ?
C4B C5B C16B 120.00(18) . . ?
C4B C3B C2B 120.47(18) . . ?
C4B C3B N1B 128.27(19) . . ?
C2B C3B N1B 111.26(17) . . ?
O2 C21 C22 120.51(17) . . ?
O2 C21 C20 120.40(18) . . ?
C22 C21 C20 119.05(18) . . ?
C23 C18 C19 119.41(18) . . ?
C23 C18 C16 120.94(18) . . ?
C19 C18 C16 119.65(17) . . ?
C15 C8 N1 131.01(19) . . ?
C15 C8 C9 122.6(2) . . ?
N1 C8 C9 106.33(18) . . ?
C20 C19 C18 120.34(18) . . ?
C20 C19 HD 119.8 . . ?
C18 C19 HD 119.8 . . ?
C7B C2B C3B 120.36(19) . . ?
C7B C2B S1B 126.84(17) . . ?
C3B C2B S1B 112.80(15) . . ?
C3B C4B C5B 119.41(19) . . ?
C3B C4B HE 120.3 . . ?
C5B C4B HE 120.3 . . ?
C15B C8B N1B 131.52(19) . . ?
C15B C8B C9B 122.2(2) . . ?
N1B C8B C9B 106.28(19) . . ?
C20B C19B C18B 120.31(19) . . ?
C20B C19B HF 119.8 . . ?
C18B C19B HF 119.8 . . ?
O2B C21B C22B 119.35(19) . . ?
O2B C21B C20B 121.2(2) . . ?
C22B C21B C20B 119.44(18) . . ?
C10 C1 N1 111.18(19) . . ?
C10 C1 S1 137.08(17) . . ?
N1 C1 S1 111.70(14) . . ?
C1B C10B C9B 105.47(19) . . ?
C1B C10B C11B 127.9(2) . . ?
C9B C10B C11B 126.7(2) . . ?
C7B C6B C5B 121.79(19) . . ?
C7B C6B HG 119.1 . . ?
C5B C6B HG 119.1 . . ?
C10B C1B N1B 111.0(2) . . ?
C10B C1B S1B 137.54(18) . . ?
N1B C1B S1B 111.41(14) . . ?
O1B C20B C19B 123.8(2) . . ?
O1B C20B C21B 115.96(19) . . ?
C19B C20B C21B 120.3(2) . . ?
C12B C9B C8B 118.3(2) . . ?
C12B C9B C10B 132.6(2) . . ?
C8B C9B C10B 109.14(19) . . ?
C12 C9 C8 117.8(2) . . ?
C12 C9 C10 133.1(2) . . ?
C8 C9 C10 109.07(19) . . ?
O3 C22 C23 124.3(2) . . ?
O3 C22 C21 115.33(18) . . ?
C23 C22 C21 120.38(18) . . ?
C6B C7B C2B 118.9(2) . . ?
C6B C7B HH 120.6 . . ?
C2B C7B HH 120.6 . . ?
C16B C17B H16 121.7(14) . . ?
C16B C17B H17 120.4(14) . . ?
H16 C17B H17 118(2) . . ?
C1 C10 C9 105.35(18) . . ?
C1 C10 C11 126.9(2) . . ?
C9 C10 C11 127.8(2) . . ?
C18 C23 C22 120.5(2) . . ?
C18 C23 HI 119.8 . . ?
C22 C23 HI 119.8 . . ?
C8 C15 C14 117.4(2) . . ?
C8 C15 HJ 121.3 . . ?
C14 C15 HJ 121.3 . . ?
O1 C24 HK 109.5 . . ?
O1 C24 HL 109.5 . . ?
HK C24 HL 109.5 . . ?
O1 C24 HM 109.5 . . ?
HK C24 HM 109.5 . . ?
HL C24 HM 109.5 . . ?
C8B C15B C14B 117.4(2) . . ?
C8B C15B HN 121.3 . . ?
C14B C15B HN 121.3 . . ?
C13B C12B C9B 119.6(2) . . ?
C13B C12B HO 120.2 . . ?
C9B C12B HO 120.2 . . ?
C10B C11B HP 109.5 . . ?
C10B C11B HQ 109.5 . . ?
HP C11B HQ 109.5 . . ?
C10B C11B HR 109.5 . . ?
HP C11B HR 109.5 . . ?
HQ C11B HR 109.5 . . ?
C16 C17 H18 124.5(15) . . ?
C16 C17 H19 116.9(16) . . ?
H18 C17 H19 118(2) . . ?
C13 C12 C9 119.4(2) . . ?
C13 C12 HS 120.3 . . ?
C9 C12 HS 120.3 . . ?
C15 C14 C13 121.1(3) . . ?
C15 C14 HT 119.5 . . ?
C13 C14 HT 119.5 . . ?
C12B C13B C14B 121.2(2) . . ?
C12B C13B HU 119.4 . . ?
C14B C13B HU 119.4 . . ?
C12 C13 C14 121.7(2) . . ?
C12 C13 HV 119.1 . . ?
C14 C13 HV 119.1 . . ?
C15B C14B C13B 121.4(3) . . ?
C15B C14B HW 119.3 . . ?
C13B C14B HW 119.3 . . ?
O3B C26B HX 109.5 . . ?
O3B C26B HY 109.5 . . ?
HX C26B HY 109.5 . . ?
O3B C26B HZ 109.5 . . ?
HX C26B HZ 109.5 . . ?
HY C26B HZ 109.5 . . ?
C10 C11 H1 109.5 . . ?
C10 C11 H2 109.5 . . ?
H1 C11 H2 109.5 . . ?
C10 C11 H3 109.5 . . ?
H1 C11 H3 109.5 . . ?
H2 C11 H3 109.5 . . ?
O3 C26 H4 109.5 . . ?
O3 C26 H5 109.5 . . ?
H4 C26 H5 109.5 . . ?
O3 C26 H6 109.5 . . ?
H4 C26 H6 109.5 . . ?
H5 C26 H6 109.5 . . ?
O2 C25 H7 109.5 . . ?
O2 C25 H8 109.5 . . ?
H7 C25 H8 109.5 . . ?
O2 C25 H9 109.5 . . ?
H7 C25 H9 109.5 . . ?
H8 C25 H9 109.5 . . ?
O1B C24B H10 109.5 . . ?
O1B C24B H11 109.5 . . ?
H10 C24B H11 109.5 . . ?
O1B C24B H12 109.5 . . ?
H10 C24B H12 109.5 . . ?
H11 C24B H12 109.5 . . ?
O2B C25B H13 109.5 . . ?
O2B C25B H14 109.5 . . ?
H13 C25B H14 109.5 . . ?
O2B C25B H15 109.5 . . ?
H13 C25B H15 109.5 . . ?
H14 C25B H15 109.5 . . ?
Cl2 C27B Cl1 108.9(5) . . ?
Cl2 C27B Cl3 112.5(5) . . ?
Cl1 C27B Cl3 111.7(7) . . ?
Cl2 C27B H27B 107.8 . . ?
Cl1 C27B H27B 107.8 . . ?
Cl3 C27B H27B 107.8 . . ?
Cl2A C27C Cl1A 120.6(9) . . ?
Cl2A C27C Cl3A 105.8(7) . . ?
Cl1A C27C Cl3A 107.2(7) . . ?
Cl2A C27C H27C 107.5 . . ?
Cl1A C27C H27C 107.5 . . ?
Cl3A C27C H27C 107.5 . . ?

loop_
_geom_bond_atom_site_label_1
_geom_bond_atom_site_label_2
_geom_bond_distance
_geom_bond_site_symmetry_2
_geom_bond_publ_flag
S1 C1 1.739(2) . ?
S1 C2 1.7604(19) . ?
S1B C1B 1.739(2) . ?
S1B C2B 1.758(2) . ?
Cl1 C27B 1.722(8) . ?
Cl2 C27B 1.667(10) . ?
O2 C21 1.374(2) . ?
O2 C25 1.408(3) . ?
O1 C20 1.368(2) . ?
O1 C24 1.422(3) . ?
O3B C22B 1.368(2) . ?
O3B C26B 1.423(3) . ?
O2B C21B 1.379(2) . ?
O2B C25B 1.417(3) . ?
O3 C22 1.368(2) . ?
O3 C26 1.427(3) . ?
Cl3 C27B 1.795(10) . ?
O1B C20B 1.373(3) . ?
O1B C24B 1.406(3) . ?
N1 C1 1.391(3) . ?
N1 C8 1.392(3) . ?
N1 C3 1.396(2) . ?
N1B C8B 1.388(3) . ?
N1B C3B 1.397(2) . ?
N1B C1B 1.405(3) . ?
C5 C4 1.397(3) . ?
C5 C6 1.400(3) . ?
C5 C16 1.488(3) . ?
C18B C19B 1.389(3) . ?
C18B C23B 1.391(3) . ?
C18B C16B 1.492(3) . ?
C3 C4 1.374(3) . ?
C3 C2 1.405(3) . ?
C2 C7 1.376(3) . ?
C23B C22B 1.383(3) . ?
C23B H 0.9300 . ?
C7 C6 1.382(3) . ?
C7 HA 0.9300 . ?
C6 HB 0.9300 . ?
C4 HC 0.9300 . ?
C16B C17B 1.321(3) . ?
C16B C5B 1.494(3) . ?
C20 C19 1.384(3) . ?
C20 C21 1.394(3) . ?
C22B C21B 1.387(3) . ?
C16 C17 1.320(3) . ?
C16 C18 1.496(3) . ?
C5B C6B 1.393(3) . ?
C5B C4B 1.395(3) . ?
C3B C4B 1.389(3) . ?
C3B C2B 1.396(3) . ?
C21 C22 1.391(3) . ?
C18 C23 1.382(3) . ?
C18 C19 1.392(3) . ?
C8 C15 1.381(3) . ?
C8 C9 1.414(3) . ?
C19 HD 0.9300 . ?
C2B C7B 1.384(3) . ?
C4B HE 0.9300 . ?
C8B C15B 1.380(3) . ?
C8B C9B 1.419(3) . ?
C19B C20B 1.383(3) . ?
C19B HF 0.9300 . ?
C21B C20B 1.389(3) . ?
C1 C10 1.363(3) . ?
C10B C1B 1.359(3) . ?
C10B C9B 1.432(3) . ?
C10B C11B 1.495(3) . ?
C6B C7B 1.380(3) . ?
C6B HG 0.9300 . ?
C9B C12B 1.396(3) . ?
C9 C12 1.405(3) . ?
C9 C10 1.429(3) . ?
C22 C23 1.388(3) . ?
C7B HH 0.9300 . ?
C17B H16 0.94(2) . ?
C17B H17 0.93(2) . ?
C10 C11 1.500(3) . ?
C23 HI 0.9300 . ?
C15 C14 1.383(3) . ?
C15 HJ 0.9300 . ?
C24 HK 0.9600 . ?
C24 HL 0.9600 . ?
C24 HM 0.9600 . ?
C15B C14B 1.383(3) . ?
C15B HN 0.9300 . ?
C12B C13B 1.363(4) . ?
C12B HO 0.9300 . ?
C11B HP 0.9600 . ?
C11B HQ 0.9600 . ?
C11B HR 0.9600 . ?
C17 H18 0.93(3) . ?
C17 H19 0.90(3) . ?
C12 C13 1.363(4) . ?
C12 HS 0.9300 . ?
C14 C13 1.387(4) . ?
C14 HT 0.9300 . ?
C13B C14B 1.391(4) . ?
C13B HU 0.9300 . ?
C13 HV 0.9300 . ?
C14B HW 0.9300 . ?
C26B HX 0.9600 . ?
C26B HY 0.9600 . ?
C26B HZ 0.9600 . ?
C11 H1 0.9600 . ?
C11 H2 0.9600 . ?
C11 H3 0.9600 . ?
C26 H4 0.9600 . ?
C26 H5 0.9600 . ?
C26 H6 0.9600 . ?
C25 H7 0.9600 . ?
C25 H8 0.9600 . ?
C25 H9 0.9600 . ?
C24B H10 0.9600 . ?
C24B H11 0.9600 . ?
C24B H12 0.9600 . ?
C25B H13 0.9600 . ?
C25B H14 0.9600 . ?
C25B H15 0.9600 . ?
C27B H27B 0.9800 . ?
Cl3A C27C 1.781(12) . ?
C27C Cl2A 1.693(12) . ?
C27C Cl1A 1.726(11) . ?
C27C H27C 0.9800 . ?

loop_
_geom_torsion_atom_site_label_1
_geom_torsion_atom_site_label_2
_geom_torsion_atom_site_label_3
_geom_torsion_atom_site_label_4
_geom_torsion
_geom_torsion_site_symmetry_1
_geom_torsion_site_symmetry_2
_geom_torsion_site_symmetry_3
_geom_torsion_site_symmetry_4
_geom_torsion_publ_flag
C1 N1 C3 C4 178.56(18) . . . . ?
C8 N1 C3 C4 -3.2(3) . . . . ?
C1 N1 C3 C2 -1.4(2) . . . . ?
C8 N1 C3 C2 176.9(2) . . . . ?
C4 C3 C2 C7 2.3(3) . . . . ?
N1 C3 C2 C7 -177.69(17) . . . . ?
C4 C3 C2 S1 -179.33(14) . . . . ?
N1 C3 C2 S1 0.67(19) . . . . ?
C1 S1 C2 C7 178.39(18) . . . . ?
C1 S1 C2 C3 0.16(15) . . . . ?
C19B C18B C23B C22B 1.9(3) . . . . ?
C16B C18B C23B C22B -175.10(18) . . . . ?
C3 C2 C7 C6 -1.1(3) . . . . ?
S1 C2 C7 C6 -179.17(14) . . . . ?
C2 C7 C6 C5 -1.4(3) . . . . ?
C4 C5 C6 C7 2.6(3) . . . . ?
C16 C5 C6 C7 -174.99(17) . . . . ?
N1 C3 C4 C5 178.93(17) . . . . ?
C2 C3 C4 C5 -1.1(3) . . . . ?
C6 C5 C4 C3 -1.3(3) . . . . ?
C16 C5 C4 C3 176.25(16) . . . . ?
C19B C18B C16B C17B -141.2(2) . . . . ?
C23B C18B C16B C17B 35.7(3) . . . . ?
C19B C18B C16B C5B 39.1(3) . . . . ?
C23B C18B C16B C5B -143.89(19) . . . . ?
C24 O1 C20 C19 4.3(3) . . . . ?
C24 O1 C20 C21 -174.93(19) . . . . ?
C26B O3B C22B C23B 2.8(3) . . . . ?
C26B O3B C22B C21B -175.6(2) . . . . ?
C18B C23B C22B O3B -179.01(18) . . . . ?
C18B C23B C22B C21B -0.7(3) . . . . ?
C4 C5 C16 C17 -33.7(3) . . . . ?
C6 C5 C16 C17 143.8(2) . . . . ?
C4 C5 C16 C18 147.08(18) . . . . ?
C6 C5 C16 C18 -35.4(3) . . . . ?
C17B C16B C5B C6B -142.6(2) . . . . ?
C18B C16B C5B C6B 37.0(3) . . . . ?
C17B C16B C5B C4B 35.4(3) . . . . ?
C18B C16B C5B C4B -144.96(19) . . . . ?
C8B N1B C3B C4B 1.2(4) . . . . ?
C1B N1B C3B C4B 179.31(19) . . . . ?
C8B N1B C3B C2B -178.2(2) . . . . ?
C1B N1B C3B C2B -0.1(2) . . . . ?
C25 O2 C21 C22 -95.3(3) . . . . ?
C25 O2 C21 C20 87.0(3) . . . . ?
O1 C20 C21 O2 -1.0(3) . . . . ?
C19 C20 C21 O2 179.67(17) . . . . ?
O1 C20 C21 C22 -178.79(18) . . . . ?
C19 C20 C21 C22 1.9(3) . . . . ?
C17 C16 C18 C23 -45.7(3) . . . . ?
C5 C16 C18 C23 133.5(2) . . . . ?
C17 C16 C18 C19 134.2(2) . . . . ?
C5 C16 C18 C19 -46.7(3) . . . . ?
C1 N1 C8 C15 177.7(2) . . . . ?
C3 N1 C8 C15 -0.6(4) . . . . ?
C1 N1 C8 C9 -0.9(2) . . . . ?
C3 N1 C8 C9 -179.30(19) . . . . ?
O1 C20 C19 C18 178.87(18) . . . . ?
C21 C20 C19 C18 -1.9(3) . . . . ?
C23 C18 C19 C20 0.3(3) . . . . ?
C16 C18 C19 C20 -179.53(18) . . . . ?
C4B C3B C2B C7B -0.2(3) . . . . ?
N1B C3B C2B C7B 179.27(18) . . . . ?
C4B C3B C2B S1B -179.80(15) . . . . ?
N1B C3B C2B S1B -0.3(2) . . . . ?
C1B S1B C2B C7B -179.04(19) . . . . ?
C1B S1B C2B C3B 0.50(15) . . . . ?
C2B C3B C4B C5B -0.4(3) . . . . ?
N1B C3B C4B C5B -179.75(18) . . . . ?
C6B C5B C4B C3B 1.0(3) . . . . ?
C16B C5B C4B C3B -177.13(17) . . . . ?
C3B N1B C8B C15B -1.4(4) . . . . ?
C1B N1B C8B C15B -179.5(2) . . . . ?
C3B N1B C8B C9B 178.1(2) . . . . ?
C1B N1B C8B C9B 0.0(2) . . . . ?
C23B C18B C19B C20B -1.1(3) . . . . ?
C16B C18B C19B C20B 175.86(19) . . . . ?
C25B O2B C21B C22B 102.6(3) . . . . ?
C25B O2B C21B C20B -77.5(3) . . . . ?
O3B C22B C21B O2B -3.0(3) . . . . ?
C23B C22B C21B O2B 178.48(19) . . . . ?
O3B C22B C21B C20B 177.14(19) . . . . ?
C23B C22B C21B C20B -1.3(3) . . . . ?
C8 N1 C1 C10 0.9(2) . . . . ?
C3 N1 C1 C10 179.68(16) . . . . ?
C8 N1 C1 S1 -177.20(13) . . . . ?
C3 N1 C1 S1 1.6(2) . . . . ?
C2 S1 C1 C10 -178.4(2) . . . . ?
C2 S1 C1 N1 -0.95(15) . . . . ?
C4B C5B C6B C7B -1.0(3) . . . . ?
C16B C5B C6B C7B 177.05(19) . . . . ?
C9B C10B C1B N1B 0.5(2) . . . . ?
C11B C10B C1B N1B -178.61(19) . . . . ?
C9B C10B C1B S1B -178.75(18) . . . . ?
C11B C10B C1B S1B 2.2(4) . . . . ?
C8B N1B C1B C10B -0.3(2) . . . . ?
C3B N1B C1B C10B -178.92(16) . . . . ?
C8B N1B C1B S1B 179.16(13) . . . . ?
C3B N1B C1B S1B 0.5(2) . . . . ?
C2B S1B C1B C10B 178.7(2) . . . . ?
C2B S1B C1B N1B -0.56(15) . . . . ?
C24B O1B C20B C19B -25.3(3) . . . . ?
C24B O1B C20B C21B 155.4(2) . . . . ?
C18B C19B C20B O1B 179.9(2) . . . . ?
C18B C19B C20B C21B -0.9(3) . . . . ?
O2B C21B C20B O1B 1.6(3) . . . . ?
C22B C21B C20B O1B -178.61(19) . . . . ?
O2B C21B C20B C19B -177.7(2) . . . . ?
C22B C21B C20B C19B 2.1(3) . . . . ?
C15B C8B C9B C12B 0.0(3) . . . . ?
N1B C8B C9B C12B -179.58(18) . . . . ?
C15B C8B C9B C10B 179.9(2) . . . . ?
N1B C8B C9B C10B 0.3(2) . . . . ?
C1B C10B C9B C12B 179.4(2) . . . . ?
C11B C10B C9B C12B -1.5(4) . . . . ?
C1B C10B C9B C8B -0.5(2) . . . . ?
C11B C10B C9B C8B 178.6(2) . . . . ?
C15 C8 C9 C12 1.3(3) . . . . ?
N1 C8 C9 C12 -179.85(17) . . . . ?
C15 C8 C9 C10 -178.16(19) . . . . ?
N1 C8 C9 C10 0.7(2) . . . . ?
C26 O3 C22 C23 -2.9(4) . . . . ?
C26 O3 C22 C21 177.1(2) . . . . ?
O2 C21 C22 O3 1.9(3) . . . . ?
C20 C21 C22 O3 179.62(19) . . . . ?
O2 C21 C22 C23 -178.16(19) . . . . ?
C20 C21 C22 C23 -0.4(3) . . . . ?
C5B C6B C7B C2B 0.4(3) . . . . ?
C3B C2B C7B C6B 0.2(3) . . . . ?
S1B C2B C7B C6B 179.70(16) . . . . ?
N1 C1 C10 C9 -0.5(2) . . . . ?
S1 C1 C10 C9 176.95(18) . . . . ?
N1 C1 C10 C11 -179.8(2) . . . . ?
S1 C1 C10 C11 -2.4(4) . . . . ?
C12 C9 C10 C1 -179.5(2) . . . . ?
C8 C9 C10 C1 -0.1(2) . . . . ?
C12 C9 C10 C11 -0.2(4) . . . . ?
C8 C9 C10 C11 179.2(2) . . . . ?
C19 C18 C23 C22 1.2(3) . . . . ?
C16 C18 C23 C22 -178.96(19) . . . . ?
O3 C22 C23 C18 178.8(2) . . . . ?
C21 C22 C23 C18 -1.1(3) . . . . ?
N1 C8 C15 C14 -179.7(2) . . . . ?
C9 C8 C15 C14 -1.2(3) . . . . ?
N1B C8B C15B C14B 179.8(2) . . . . ?
C9B C8B C15B C14B 0.3(3) . . . . ?
C8B C9B C12B C13B -0.2(3) . . . . ?
C10B C9B C12B C13B 179.9(2) . . . . ?
C8 C9 C12 C13 -0.5(3) . . . . ?
C10 C9 C12 C13 178.9(2) . . . . ?
C8 C15 C14 C13 0.2(4) . . . . ?
C9B C12B C13B C14B 0.1(4) . . . . ?
C9 C12 C13 C14 -0.5(4) . . . . ?
C15 C14 C13 C12 0.7(4) . . . . ?
C8B C15B C14B C13B -0.4(4) . . . . ?
C12B C13B C14B C15B 0.2(4) . . . . ?
